data_7020154
loop_
_publ_author_name
'Huang, Sheng-Li'
'Weng, Lin-Hong'
'Jin, Guo-Xin'

_publ_section_title
;
 Bottom-up synthesis of coordination polymers based on carborane backbones
 and Cu2(CO2)4 paddle-wheel: ligand metathesis with metallotecons.
;
_journal_issue 38
_journal_name_full 'Dalton transactions (Cambridge, England : 2003)'
_journal_page_first 11657
_journal_page_last 11662
_journal_paper_doi 10.1039/c2dt30708a
_journal_volume 41
_journal_year 2012
_chemical_formula_sum 'C20 H60 B20 Cu2 N4 O18'
_chemical_formula_weight 988.00
_chemical_name_systematic
;
?
;
_space_group_IT_number 12
_symmetry_cell_setting monoclinic
_symmetry_space_group_name_Hall '-C 2y'
_symmetry_space_group_name_H-M 'C 1 2/m 1'
_atom_sites_solution_hydrogens geom
_atom_sites_solution_primary direct
_atom_sites_solution_secondary difmap
_audit_creation_method SHELXL-97
_cell_angle_alpha 90.00
_cell_angle_beta 104.588(11)
_cell_angle_gamma 90.00
_cell_formula_units_Z 2
_cell_length_a 18.883(13)
_cell_length_b 11.088(7)
_cell_length_c 11.086(8)
_cell_measurement_reflns_used 2653
_cell_measurement_temperature 173(2)
_cell_measurement_theta_max 27.09
_cell_measurement_theta_min 2.64
_cell_volume 2246(3)
_computing_cell_refinement 'Bruker SAINT'
_computing_data_collection 'Bruker APEX2'
_computing_data_reduction 'Bruker SAINT'
_computing_molecular_graphics 'Bruker SHELXTL'
_computing_publication_material 'Bruker SHELXTL'
_computing_structure_refinement 'SHELXL-97 (Sheldrick, 1997)'
_computing_structure_solution 'SHELXS-97 (Sheldrick, 1990)'
_diffrn_ambient_temperature 173(2)
_diffrn_measured_fraction_theta_full 0.986
_diffrn_measured_fraction_theta_max 0.986
_diffrn_measurement_device_type 'Bruker APEX-II CCD'
_diffrn_measurement_method ' \w scans'
_diffrn_radiation_monochromator graphite
_diffrn_radiation_source 'fine-focus sealed tube'
_diffrn_radiation_type MoK\a
_diffrn_radiation_wavelength 0.71073
_diffrn_reflns_av_R_equivalents 0.0819
_diffrn_reflns_av_sigmaI/netI 0.0940
_diffrn_reflns_limit_h_max 22
_diffrn_reflns_limit_h_min -18
_diffrn_reflns_limit_k_max 13
_diffrn_reflns_limit_k_min -12
_diffrn_reflns_limit_l_max 13
_diffrn_reflns_limit_l_min -13
_diffrn_reflns_number 6330
_diffrn_reflns_theta_full 25.01
_diffrn_reflns_theta_max 25.01
_diffrn_reflns_theta_min 1.90
_exptl_absorpt_coefficient_mu 1.017
_exptl_absorpt_correction_T_max 0.9604
_exptl_absorpt_correction_T_min 0.9509
_exptl_absorpt_correction_type multi-scan
_exptl_absorpt_process_details sadabs
_exptl_crystal_colour blue
_exptl_crystal_density_diffrn 1.461
_exptl_crystal_density_method 'not measured'
_exptl_crystal_description prism
_exptl_crystal_F_000 1020
_exptl_crystal_size_max 0.05
_exptl_crystal_size_mid 0.05
_exptl_crystal_size_min 0.04
_platon_squeeze_details
;

;
_refine_diff_density_max 1.142
_refine_diff_density_min -0.812
_refine_diff_density_rms 0.140
_refine_ls_extinction_method none
_refine_ls_goodness_of_fit_ref 1.025
_refine_ls_hydrogen_treatment mixed
_refine_ls_matrix_type full
_refine_ls_number_parameters 159
_refine_ls_number_reflns 2063
_refine_ls_number_restraints 116
_refine_ls_restrained_S_all 1.019
_refine_ls_R_factor_all 0.0819
_refine_ls_R_factor_gt 0.0700
_refine_ls_shift/su_max 0.003
_refine_ls_shift/su_mean 0.000
_refine_ls_structure_factor_coef Fsqd
_refine_ls_weighting_details 'calc w=1/[\s^2^(Fo^2^)+(0.1283P)^2^+0.0000P] where P=(Fo^2^+2Fc^2^)/3'
_refine_ls_weighting_scheme calc
_refine_ls_wR_factor_gt 0.1830
_refine_ls_wR_factor_ref 0.1891
_reflns_number_gt 1665
_reflns_number_total 2063
_reflns_threshold_expression >2sigma(I)
_cod_data_source_file c2dt30708a.txt
_cod_data_source_block mo_00901c
_cod_depositor_comments
;
The following automatic conversions were performed:

'_symmetry_cell_setting' value 'Monoclinic' changed to 'monoclinic'
according to /home/saulius/struct/CIF-dictionaries/cif_core.dic
dictionary named 'cif_core.dic' version 2.4.2 from 2011-04-26.

Automatic conversion script
Id: cif_fix_values 1891 2012-01-12 08:04:46Z andrius 
;
_cod_original_sg_symbol_H-M C2/m
_cod_database_code 7020154

loop_
_symmetry_equiv_pos_as_xyz
'x, y, z'
'-x, y, -z'
'x+1/2, y+1/2, z'
'-x+1/2, y+1/2, -z'
'-x, -y, -z'
'x, -y, z'
'-x+1/2, -y+1/2, -z'
'x+1/2, -y+1/2, z'

loop_
_atom_site_label
_atom_site_type_symbol
_atom_site_fract_x
_atom_site_fract_y
_atom_site_fract_z
_atom_site_U_iso_or_equiv
_atom_site_adp_type
_atom_site_occupancy
_atom_site_symmetry_multiplicity
_atom_site_calc_flag
_atom_site_refinement_flags
_atom_site_disorder_assembly
_atom_site_disorder_group
Cu1 Cu 0.57375(4) 0.5000 0.53169(7) 0.0075(3) Uani 1 2 d SU . 1
O1 O 0.5612(2) 0.6754(3) 0.5259(4) 0.0354(11) Uani 1 1 d U A 1
O2 O 0.5605(3) 0.5000 0.7001(5) 0.0294(13) Uani 1 2 d SU . 1
O3 O 0.4380(3) 0.5000 0.6483(5) 0.0305(13) Uani 1 2 d SU . 1
B1 B 0.4888(11) 0.9329(12) 0.6303(14) 0.030(3) Uani 0.50 1 d PU . 1
H1 H 0.4825 0.8874 0.7172 0.036 Uiso 0.50 1 calc PR . 1
B2 B 0.4188(7) 0.9292(11) 0.4851(17) 0.020(3) Uani 0.50 1 d PU . 1
H2 H 0.3659 0.8803 0.4769 0.025 Uiso 0.50 1 calc PR . 1
B3 B 0.4623(10) 0.9298(11) 0.3611(14) 0.027(3) Uani 0.50 1 d PU . 1
H3 H 0.4388 0.8826 0.2705 0.032 Uiso 0.50 1 calc PR . 1
B4 B 0.5629(9) 0.9361(12) 0.4361(18) 0.027(3) Uani 0.50 1 d PU . 1
H4 H 0.6049 0.8919 0.3953 0.032 Uiso 0.50 1 calc PR . 1
B5 B 0.5746(8) 0.9387(12) 0.5935(17) 0.026(3) Uani 0.50 1 d PU . 1
H5 H 0.6239 0.8947 0.6554 0.031 Uiso 0.50 1 calc PR . 1
B6 B 0.5529(11) 0.3994(15) 0.9541(16) 0.032(4) Uani 0.50 1 d PU . 1
H6 H 0.5994 0.3354 0.9588 0.039 Uiso 0.50 1 calc PR . 1
B7 B 0.4590(10) 0.3808(15) 0.9159(14) 0.027(4) Uani 0.50 1 d PU . 1
H7 H 0.4330 0.3014 0.8594 0.032 Uiso 0.50 1 calc PR . 1
B8 B 0.4203(6) 0.5262(11) 0.9005(10) 0.020(4) Uani 0.50 1 d PU . 1
H8 H 0.3667 0.5436 0.8317 0.024 Uiso 0.50 1 calc PR . 1
B9 B 0.4952(12) 0.6321(15) 0.9311(16) 0.031(4) Uani 0.50 1 d PU . 1
H9 H 0.4922 0.7214 0.8827 0.037 Uiso 0.50 1 calc PR . 1
B10 B 0.5759(9) 0.5493(18) 0.9635(14) 0.033(4) Uani 0.50 1 d PU . 1
H10 H 0.6268 0.5802 0.9381 0.040 Uiso 0.50 1 calc PR . 1
C1 C 0.5000 0.8614(6) 0.5000 0.0151(14) Uani 1 2 d SU . 1
C2 C 0.5000 0.7235(6) 0.5000 0.0164(15) Uani 1 2 d SU . 1
C3 C 0.4995(4) 0.5000 0.8608(6) 0.0163(15) Uani 1 2 d SU . 1
C4 C 0.4989(4) 0.5000 0.7239(6) 0.0162(15) Uani 1 2 d SU . 1
O4 O 0.6862(3) 0.5289(6) 0.5813(8) 0.030(2) Uani 0.50 1 d PDU . .
H4A H 0.7140 0.5914 0.6050 0.036 Uiso 0.50 1 d PRD . .
H4B H 0.6994 0.5000 0.5170 0.036 Uiso 1 2 d SRD . .

loop_
_atom_site_aniso_label
_atom_site_aniso_U_11
_atom_site_aniso_U_22
_atom_site_aniso_U_33
_atom_site_aniso_U_23
_atom_site_aniso_U_13
_atom_site_aniso_U_12
Cu1 0.0130(5) 0.0032(4) 0.0066(4) 0.000 0.0033(3) 0.000
O1 0.035(2) 0.0134(18) 0.058(3) 0.0019(17) 0.012(2) 0.0069(16)
O2 0.028(3) 0.050(3) 0.011(3) 0.000 0.006(2) 0.000
O3 0.024(3) 0.048(3) 0.020(3) 0.000 0.005(2) 0.000
B1 0.052(8) 0.017(6) 0.028(6) -0.002(5) 0.023(6) 0.000(6)
B2 0.022(6) 0.013(5) 0.025(7) 0.003(5) 0.005(6) 0.003(4)
B3 0.036(7) 0.012(6) 0.030(6) 0.000(5) 0.003(6) 0.003(5)
B4 0.039(7) 0.019(5) 0.034(7) 0.005(5) 0.029(6) 0.001(5)
B5 0.022(6) 0.018(5) 0.030(7) -0.001(5) -0.007(6) -0.001(5)
B6 0.049(9) 0.025(7) 0.026(7) 0.006(6) 0.013(6) 0.018(6)
B7 0.036(7) 0.032(7) 0.012(6) -0.003(5) 0.005(6) -0.023(7)
B8 0.018(4) 0.034(10) 0.008(4) 0.006(4) 0.002(4) 0.008(5)
B9 0.050(8) 0.027(6) 0.020(7) -0.001(5) 0.018(7) 0.002(7)
B10 0.029(7) 0.060(9) 0.013(6) 0.004(6) 0.011(5) -0.010(6)
C1 0.020(3) 0.005(3) 0.022(3) 0.000 0.008(3) 0.000
C2 0.028(4) 0.011(3) 0.013(3) 0.000 0.010(3) 0.000
C3 0.024(4) 0.015(3) 0.009(3) 0.000 0.003(3) 0.000
C4 0.025(4) 0.014(3) 0.012(3) 0.000 0.007(3) 0.000
O4 0.011(3) 0.031(7) 0.046(4) -0.005(3) 0.004(3) -0.001(3)

loop_
_atom_type_symbol
_atom_type_description
_atom_type_scat_dispersion_real
_atom_type_scat_dispersion_imag
_atom_type_scat_source
C C 0.0033 0.0016 'International Tables Vol C Tables 4.2.6.8 and 6.1.1.4'
H H 0.0000 0.0000 'International Tables Vol C Tables 4.2.6.8 and 6.1.1.4'
B B 0.0013 0.0007 'International Tables Vol C Tables 4.2.6.8 and 6.1.1.4'
O O 0.0106 0.0060 'International Tables Vol C Tables 4.2.6.8 and 6.1.1.4'
Cu Cu 0.3201 1.2651 'International Tables Vol C Tables 4.2.6.8 and 6.1.1.4'
N N 0.0061 0.0033 'International Tables Vol C Tables 4.2.6.8 and 6.1.1.4'

loop_
_geom_angle_atom_site_label_1
_geom_angle_atom_site_label_2
_geom_angle_atom_site_label_3
_geom_angle
_geom_angle_site_symmetry_1
_geom_angle_site_symmetry_3
O2 Cu1 O3 166.5(2) . 5_666
O2 Cu1 O1 89.30(14) . 6_565
O3 Cu1 O1 89.12(13) 5_666 6_565
O2 Cu1 O1 89.30(14) . .
O3 Cu1 O1 89.12(13) 5_666 .
O1 Cu1 O1 166.6(2) 6_565 .
O2 Cu1 O4 96.7(3) . .
O3 Cu1 O4 96.7(3) 5_666 .
O1 Cu1 O4 105.6(2) 6_565 .
O1 Cu1 O4 87.8(2) . .
O2 Cu1 O4 96.7(3) . 6_565
O3 Cu1 O4 96.7(3) 5_666 6_565
O1 Cu1 O4 87.8(2) 6_565 6_565
O1 Cu1 O4 105.6(2) . 6_565
O4 Cu1 O4 17.7(4) . 6_565
O2 Cu1 Cu1 82.85(17) . 5_666
O3 Cu1 Cu1 83.64(16) 5_666 5_666
O1 Cu1 Cu1 83.29(12) 6_565 5_666
O1 Cu1 Cu1 83.29(12) . 5_666
O4 Cu1 Cu1 171.12(19) . 5_666
O4 Cu1 Cu1 171.12(19) 6_565 5_666
C2 O1 Cu1 122.2(4) . .
C4 O2 Cu1 123.5(5) . .
C4 O3 Cu1 122.6(5) . 5_666
C1 B1 B3 105.7(9) . 5_676
C1 B1 B5 60.4(7) . .
B3 B1 B5 59.1(8) 5_676 .
C1 B1 B4 101.5(9) . 5_676
B3 B1 B4 63.3(8) 5_676 5_676
B5 B1 B4 108.1(9) . 5_676
C1 B1 B2 57.0(7) . .
B3 B1 B2 108.8(9) 5_676 .
B5 B1 B2 107.6(9) . .
B4 B1 B2 57.0(7) 5_676 .
C1 B2 B4 106.1(9) . 5_676
C1 B2 B5 104.4(9) . 5_676
B4 B2 B5 59.3(9) 5_676 5_676
C1 B2 B3 59.1(7) . .
B4 B2 B3 108.6(9) 5_676 .
B5 B2 B3 59.9(7) 5_676 .
C1 B2 B1 58.5(6) . .
B4 B2 B1 61.3(7) 5_676 .
B5 B2 B1 107.5(9) 5_676 .
B3 B2 B1 108.2(9) . .
C1 B3 B5 102.6(9) . 5_676
C1 B3 B1 103.9(9) . 5_676
B5 B3 B1 60.4(8) 5_676 5_676
C1 B3 B2 57.8(7) . .
B5 B3 B2 58.8(7) 5_676 .
B1 B3 B2 107.4(9) 5_676 .
C1 B3 B4 58.0(6) . .
B5 B3 B4 106.0(9) 5_676 .
B1 B3 B4 59.2(7) 5_676 .
B2 B3 B4 105.8(9) . .
B5 B4 B2 60.5(7) . 5_676
B5 B4 C1 61.0(7) . .
B2 B4 C1 106.0(8) 5_676 .
B5 B4 B1 108.8(9) . 5_676
B2 B4 B1 61.7(8) 5_676 5_676
C1 B4 B1 101.2(9) . 5_676
B5 B4 B3 108.1(9) . .
B2 B4 B3 108.0(9) 5_676 .
C1 B4 B3 56.1(7) . .
B1 B4 B3 57.6(7) 5_676 .
B4 B5 B2 60.3(8) . 5_676
B4 B5 B3 110.6(10) . 5_676
B2 B5 B3 61.4(8) 5_676 5_676
B4 B5 C1 60.5(7) . .
B2 B5 C1 105.5(8) 5_676 .
B3 B5 C1 105.1(9) 5_676 .
B4 B5 B1 110.3(10) . .
B2 B5 B1 109.5(10) 5_676 .
B3 B5 B1 60.5(8) 5_676 .
C1 B5 B1 58.1(7) . .
B9 B6 B10 122.5(16) 6_565 .
B9 B6 C3 70.4(12) 6_565 .
B10 B6 C3 59.7(9) . .
B9 B6 B7 11.5(12) 6_565 .
B10 B6 B7 111.0(13) . .
C3 B6 B7 60.5(9) . .
B9 B6 B8 113.3(16) 6_565 5_667
B10 B6 B8 58.8(9) . 5_667
C3 B6 B8 104.0(9) . 5_667
B7 B6 B8 108.6(11) . 5_667
C3 B7 B9 105.0(13) . 5_667
C3 B7 B8 58.1(7) . .
B9 B7 B8 105.5(12) 5_667 .
C3 B7 B6 58.2(7) . .
B9 B7 B6 62.2(13) 5_667 .
B8 B7 B6 106.9(10) . .
C3 B7 B10 102.2(11) . 5_667
B9 B7 B10 59.2(9) 5_667 5_667
B8 B7 B10 57.3(9) . 5_667
B6 B7 B10 108.1(11) . 5_667
C3 B8 B10 107.6(8) . 5_667
C3 B8 B7 59.6(6) . .
B10 B8 B7 62.8(9) 5_667 .
C3 B8 B6 104.5(9) . 5_667
B10 B8 B6 59.1(10) 5_667 5_667
B7 B8 B6 108.8(9) . 5_667
C3 B8 B9 57.1(7) . .
B10 B8 B9 107.3(9) 5_667 .
B7 B8 B9 106.9(10) . .
B6 B8 B9 59.6(9) 5_667 .
C3 B9 B7 108.6(15) . 5_667
C3 B9 B10 59.3(9) . .
B7 B9 B10 63.3(13) 5_667 .
C3 B9 B6 104.8(12) . 5_667
B7 B9 B6 59.5(9) 5_667 5_667
B10 B9 B6 109.2(12) . 5_667
C3 B9 B8 58.0(7) . .
B7 B9 B8 108.0(12) 5_667 .
B10 B9 B8 107.5(11) . .
B6 B9 B8 59.2(10) 5_667 .
C3 B10 B6 59.0(10) . .
C3 B10 B8 106.0(10) . 5_667
B6 B10 B8 62.1(9) . 5_667
C3 B10 B9 58.4(8) . .
B6 B10 B9 107.7(13) . .
B8 B10 B9 106.3(11) 5_667 .
C3 B10 B7 103.2(11) . 5_667
B6 B10 B7 109.0(12) . 5_667
B8 B10 B7 60.0(8) 5_667 5_667
B9 B10 B7 57.5(10) . 5_667
C2 C1 B2 116.6(5) . 2_656
C2 C1 B2 116.6(5) . .
B2 C1 B2 126.8(9) 2_656 .
C2 C1 B3 116.4(5) . 2_656
B2 C1 B3 63.1(8) 2_656 2_656
B2 C1 B3 93.0(8) . 2_656
C2 C1 B3 116.4(5) . .
B2 C1 B3 93.0(8) 2_656 .
B2 C1 B3 63.1(8) . .
B3 C1 B3 127.1(9) 2_656 .
C2 C1 B1 117.7(5) . .
B2 C1 B1 90.8(8) 2_656 .
B2 C1 B1 64.6(8) . .
B3 C1 B1 30.8(7) 2_656 .
B3 C1 B1 116.5(7) . .
C2 C1 B1 117.7(5) . 2_656
B2 C1 B1 64.6(8) 2_656 2_656
B2 C1 B1 90.8(8) . 2_656
B3 C1 B1 116.5(7) 2_656 2_656
B3 C1 B1 30.8(7) . 2_656
B1 C1 B1 124.6(10) . 2_656
C2 C1 B4 118.4(5) . .
B2 C1 B4 29.0(6) 2_656 .
B2 C1 B4 116.6(7) . .
B3 C1 B4 89.1(9) 2_656 .
B3 C1 B4 65.9(9) . .
B1 C1 B4 111.5(8) . .
B1 C1 B4 36.0(8) 2_656 .
C2 C1 B4 118.4(5) . 2_656
B2 C1 B4 116.6(7) 2_656 2_656
B2 C1 B4 29.0(6) . 2_656
B3 C1 B4 65.9(9) 2_656 2_656
B3 C1 B4 89.1(9) . 2_656
B1 C1 B4 36.0(8) . 2_656
B1 C1 B4 111.5(8) 2_656 2_656
B4 C1 B4 123.1(10) . 2_656
C2 C1 B5 119.3(5) . .
B2 C1 B5 31.0(7) 2_656 .
B2 C1 B5 114.7(7) . .
B3 C1 B5 32.3(7) 2_656 .
B3 C1 B5 114.1(7) . .
B1 C1 B5 61.5(9) . .
B1 C1 B5 91.2(9) 2_656 .
B4 C1 B5 58.5(9) . .
B4 C1 B5 93.2(8) 2_656 .
C2 C1 B5 119.3(5) . 2_656
B2 C1 B5 114.7(7) 2_656 2_656
B2 C1 B5 31.0(7) . 2_656
B3 C1 B5 114.1(7) 2_656 2_656
B3 C1 B5 32.3(7) . 2_656
B1 C1 B5 91.2(9) . 2_656
B1 C1 B5 61.5(9) 2_656 2_656
B4 C1 B5 93.2(8) . 2_656
B4 C1 B5 58.5(9) 2_656 2_656
B5 C1 B5 121.3(10) . 2_656
O1 C2 O1 129.0(7) 2_656 .
O1 C2 C1 115.5(3) 2_656 .
O1 C2 C1 115.5(3) . .
C4 C3 B10 117.7(7) . .
C4 C3 B10 117.7(7) . 6_565
B10 C3 B10 37.8(14) . 6_565
C4 C3 B9 118.6(6) . .
B10 C3 B9 62.3(9) . .
B10 C3 B9 95.9(11) 6_565 .
C4 C3 B9 118.6(6) . 6_565
B10 C3 B9 95.9(10) . 6_565
B10 C3 B9 62.3(9) 6_565 6_565
B9 C3 B9 122.5(12) . 6_565
C4 C3 B8 118.6(6) . 6_565
B10 C3 B8 122.9(8) . 6_565
B10 C3 B8 115.5(8) 6_565 6_565
B9 C3 B8 83.0(9) . 6_565
B9 C3 B8 65.0(8) 6_565 6_565
C4 C3 B8 118.6(6) . .
B10 C3 B8 115.5(8) . .
B10 C3 B8 122.9(8) 6_565 .
B9 C3 B8 65.0(8) . .
B9 C3 B8 83.0(9) 6_565 .
B8 C3 B8 19.9(8) 6_565 .
C4 C3 B6 118.1(7) . 6_565
B10 C3 B6 24.3(7) . 6_565
B10 C3 B6 61.3(12) 6_565 6_565
B9 C3 B6 38.8(9) . 6_565
B9 C3 B6 112.8(11) 6_565 6_565
B8 C3 B6 112.9(9) 6_565 6_565
B8 C3 B6 99.1(8) . 6_565
C4 C3 B6 118.1(7) . .
B10 C3 B6 61.3(12) . .
B10 C3 B6 24.3(7) 6_565 .
B9 C3 B6 112.8(11) . .
B9 C3 B6 38.8(9) 6_565 .
B8 C3 B6 99.1(8) 6_565 .
B8 C3 B6 112.9(9) . .
B6 C3 B6 83.5(14) 6_565 .
C4 C3 B7 117.7(6) . .
B10 C3 B7 113.0(9) . .
B10 C3 B7 83.8(9) 6_565 .
B9 C3 B7 115.5(9) . .
B9 C3 B7 23.0(6) 6_565 .
B8 C3 B7 43.1(8) 6_565 .
B8 C3 B7 62.3(8) . .
B6 C3 B7 123.1(9) 6_565 .
B6 C3 B7 61.3(9) . .
C4 C3 B7 117.7(6) . 6_565
B10 C3 B7 83.8(9) . 6_565
B10 C3 B7 113.0(9) 6_565 6_565
B9 C3 B7 23.0(6) . 6_565
B9 C3 B7 115.5(9) 6_565 6_565
B8 C3 B7 62.3(8) 6_565 6_565
B8 C3 B7 43.1(8) . 6_565
B6 C3 B7 61.3(9) 6_565 6_565
B6 C3 B7 123.1(9) . 6_565
B7 C3 B7 100.8(14) . 6_565
O3 C4 O2 127.4(7) . .
O3 C4 C3 116.7(6) . .
O2 C4 C3 115.9(6) . .
O4 O4 Cu1 81.13(19) 6_565 .

loop_
_geom_bond_atom_site_label_1
_geom_bond_atom_site_label_2
_geom_bond_distance
_geom_bond_site_symmetry_2
Cu1 O2 1.946(5) .
Cu1 O3 1.951(6) 5_666
Cu1 O1 1.958(4) 6_565
Cu1 O1 1.958(4) .
Cu1 O4 2.080(7) .
Cu1 O4 2.080(7) 6_565
Cu1 Cu1 2.696(2) 5_666
O1 C2 1.240(5) .
O2 C4 1.254(9) .
O3 C4 1.241(9) .
O3 Cu1 1.951(6) 5_666
B1 C1 1.707(14) .
B1 B3 1.771(17) 5_676
B1 B5 1.77(2) .
B1 B4 1.80(2) 5_676
B1 B2 1.81(2) .
B2 C1 1.678(13) .
B2 B4 1.721(17) 5_676
B2 B5 1.725(18) 5_676
B2 B3 1.77(2) .
B3 C1 1.703(14) .
B3 B5 1.744(18) 5_676
B3 B1 1.771(17) 5_676
B3 B4 1.87(2) .
B4 B5 1.70(2) .
B4 B2 1.721(17) 5_676
B4 C1 1.739(13) .
B4 B1 1.80(2) 5_676
B5 B2 1.725(18) 5_676
B5 B3 1.744(18) 5_676
B5 C1 1.748(13) .
B6 B9 1.11(3) 6_565
B6 B10 1.71(3) .
B6 C3 1.675(16) .
B6 B7 1.73(2) .
B6 B8 1.77(2) 5_667
B7 C3 1.715(16) .
B7 B9 1.71(2) 5_667
B7 B8 1.76(2) .
B7 B10 1.81(3) 5_667
B8 C3 1.688(13) .
B8 B10 1.710(19) 5_667
B8 B6 1.77(2) 5_667
B8 B9 1.80(2) .
B9 C3 1.671(17) .
B9 B7 1.71(2) 5_667
B9 B10 1.74(2) .
B9 B6 1.78(3) 5_667
B10 C3 1.688(17) .
B10 B8 1.710(19) 5_667
B10 B7 1.81(3) 5_667
C1 C2 1.530(9) .
C1 B2 1.678(13) 2_656
C1 B3 1.703(14) 2_656
C1 B1 1.707(14) 2_656
C1 B4 1.739(13) 2_656
C1 B5 1.748(13) 2_656
C2 O1 1.240(5) 2_656
C3 C4 1.514(10) .
C3 B10 1.688(17) 6_565
C3 B9 1.671(17) 6_565
C3 B8 1.688(13) 6_565
C3 B6 1.675(16) 6_565
C3 B7 1.715(16) 6_565
O4 O4 0.642(14) 6_565

loop_
_platon_squeeze_void_nr
_platon_squeeze_void_average_x
_platon_squeeze_void_average_y
_platon_squeeze_void_average_z
_platon_squeeze_void_volume
_platon_squeeze_void_count_electrons
_platon_squeeze_void_content
1 0.338 -0.022 0.022 1312 394 ' '
